data_1506534
loop_
_publ_author_name
'Goroff, Nancy S.'
'Curtis, Sean M.'
'Webb, Jeffrey A.'
'Fowler, Frank W.'
'Lauher, Joseph W.'

_publ_section_title
;
 Designed cocrystals based on the pyridine-iodoalkyne halogen bond.
;
_journal_issue 10
_journal_name_full 'Organic letters'
_journal_page_first 1891
_journal_page_last 1893
_journal_paper_doi 10.1021/ol050184s
_journal_volume 7
_journal_year 2005
_chemical_formula_sum 'C18 H14 I2 N4 O2'
_chemical_formula_weight 572.1
_chemical_name_common 3mepy-ur-ICCCCI
_chemical_name_systematic
; 
1-5 Co-crystal 
;
_space_group_IT_number 7
_symmetry_cell_setting monoclinic
_symmetry_space_group_name_Hall 'P -2yac'
_symmetry_space_group_name_H-M 'P 1 n 1'
_atom_sites_solution_hydrogens geom
_atom_sites_solution_primary direct
_atom_sites_solution_secondary difmap
_audit_creation_method SHELXL-97
_cell_angle_alpha 90.00
_cell_angle_beta 93.812(2)
_cell_angle_gamma 90.00
_cell_formula_units_Z 4
_cell_length_a 4.5341(5)
_cell_length_b 33.343(4)
_cell_length_c 14.4556(17)
_cell_measurement_temperature 293(2)
_cell_volume 2180.6(4)
_computing_cell_refinement 'Bruker SMART'
_computing_data_collection 'Bruker SMART'
_computing_data_reduction 'Bruker SHELXTL'
_computing_molecular_graphics 'Bruker SHELXTL'
_computing_publication_material 'Bruker SHELXTL'
_computing_structure_refinement 'SHELXL-97 (Sheldrick, 1997)'
_computing_structure_solution 'SHELXS-97 (Sheldrick, 1990)'
_diffrn_ambient_temperature 293(2)
_diffrn_measured_fraction_theta_full 0.900
_diffrn_measured_fraction_theta_max 0.950
_diffrn_measurement_device_type 'CCD area detector'
_diffrn_measurement_method 'phi and omega scans'
_diffrn_radiation_monochromator graphite
_diffrn_radiation_source 'fine-focus sealed tube'
_diffrn_radiation_type MoK\a
_diffrn_radiation_wavelength 0.71073
_diffrn_reflns_av_R_equivalents 0.0523
_diffrn_reflns_av_sigmaI/netI 0.1002
_diffrn_reflns_limit_h_max 6
_diffrn_reflns_limit_h_min -5
_diffrn_reflns_limit_k_max 29
_diffrn_reflns_limit_k_min -44
_diffrn_reflns_limit_l_max 18
_diffrn_reflns_limit_l_min -19
_diffrn_reflns_number 13528
_diffrn_reflns_theta_full 28.62
_diffrn_reflns_theta_max 28.62
_diffrn_reflns_theta_min 1.22
_exptl_absorpt_coefficient_mu 2.90
_exptl_absorpt_correction_T_max .563
_exptl_absorpt_correction_T_min .254
_exptl_absorpt_correction_type empirical
_exptl_absorpt_process_details ABSCOR
_exptl_crystal_density_diffrn 1.743
_exptl_crystal_density_method 'not measured'
_exptl_crystal_F_000 1088
_exptl_crystal_size_max .6
_exptl_crystal_size_mid .4
_exptl_crystal_size_min .2
_refine_diff_density_max 2.281
_refine_diff_density_min -0.775
_refine_diff_density_rms 0.216
_refine_ls_abs_structure_details 'Flack H D (1983), Acta Cryst. A39, 876-881'
_refine_ls_abs_structure_Flack 0.08(5)
_refine_ls_extinction_method none
_refine_ls_goodness_of_fit_ref 0.961
_refine_ls_hydrogen_treatment mixed
_refine_ls_matrix_type full
_refine_ls_number_parameters 449
_refine_ls_number_reflns 4927
_refine_ls_number_restraints 2
_refine_ls_restrained_S_all 0.761
_refine_ls_R_factor_all 0.1251
_refine_ls_R_factor_gt 0.0686
_refine_ls_shift/su_max 0.05
_refine_ls_shift/su_mean 0.003
_refine_ls_structure_factor_coef Fsqd
_refine_ls_weighting_details 'calc w=1/[\s^2^(Fo^2^)+(0.2000P)^2^+0.0000P] where P=(Fo^2^+2Fc^2^)/3'
_refine_ls_weighting_scheme calc
_refine_ls_wR_factor_gt 0.2128
_refine_ls_wR_factor_ref 0.1944
_reflns_number_gt 4337
_reflns_number_total 4927
_reflns_threshold_expression >2sigma(I)
_cod_data_source_file ol050184ssi20050128_053614.cif
_cod_data_source_block 3mepy-ur-icccci
_cod_depositor_comments
;
The following automatic conversions were performed:

'_symmetry_cell_setting' value 'Monoclinic' changed to 'monoclinic'
according to /home/saulius/struct/CIF-dictionaries/cif_core.dic
dictionary named 'cif_core.dic' version 2.4.1 from 2010-06-29.

Automatic conversion script
Id: cif_fix_values 1715 2011-07-08 13:25:40Z adriana 
;
_cod_original_sg_symbol_H-M Pn
_cod_database_code 1506534

loop_
_symmetry_equiv_pos_as_xyz
'x, y, z'
'x+1/2, -y, z+1/2'

loop_
_atom_site_label
_atom_site_type_symbol
_atom_site_fract_x
_atom_site_fract_y
_atom_site_fract_z
_atom_site_U_iso_or_equiv
_atom_site_adp_type
_atom_site_occupancy
_atom_site_symmetry_multiplicity
_atom_site_calc_flag
_atom_site_refinement_flags
I1 I 0.91858(19) 0.28147(3) 0.67744(7) 0.0641(4) Uani 1 1 d .
I3 I 0.3584(2) 0.22226(4) 0.45226(8) 0.0643(4) Uani 1 1 d .
I2 I 0.1021(4) 0.46654(4) 0.45331(12) 0.0957(5) Uani 1 1 d .
I4 I 1.1183(3) 0.03007(4) 0.66269(11) 0.0898(5) Uani 1 1 d .
C24 C -0.071(5) 0.7777(5) 0.3386(13) 0.062(5) Uani 1 1 d .
H24 H -0.0434 0.7534 0.3693 0.075 Uiso 1 1 calc R
C17 C 0.213(5) 0.7101(5) 0.7261(12) 0.065(5) Uani 1 1 d .
C12 C -0.150(4) 0.6053(6) 0.3325(14) 0.058(5) Uani 1 1 d .
C7 C 0.809(5) 0.1088(6) 0.5790(13) 0.071(6) Uani 1 1 d .
C3 C 0.433(5) 0.3911(7) 0.549(2) 0.092(8) Uani 1 1 d .
C4 C 0.319(6) 0.4173(7) 0.5123(17) 0.082(6) Uani 1 1 d .
C6 C 0.681(5) 0.1427(9) 0.5420(16) 0.088(8) Uani 1 1 d .
C8 C 0.911(5) 0.0787(6) 0.6018(17) 0.080(6) Uani 1 1 d .
C5 C 0.563(5) 0.1722(8) 0.5037(15) 0.075(6) Uani 1 1 d .
C2 C 0.578(5) 0.3575(5) 0.5854(13) 0.065(5) Uani 1 1 d .
C1 C 0.715(5) 0.3286(5) 0.6109(12) 0.059(5) Uani 1 1 d .
C10 C -0.463(5) 0.5628(7) 0.2415(13) 0.083(6) Uani 1 1 d .
H10 H -0.6103 0.5595 0.1942 0.100 Uiso 1 1 calc R
N2 N -0.115(4) 0.6616(5) 0.4485(16) 0.097(6) Uani 1 1 d .
H2 H -0.2991 0.6578 0.4572 0.116 Uiso 1 1 calc R
C9 C -0.357(6) 0.5293(5) 0.2999(14) 0.080(6) Uani 1 1 d .
H9 H -0.4412 0.5042 0.2888 0.096 Uiso 1 1 calc R
C18 C 0.402(5) 0.7317(7) 0.7785(17) 0.080(6) Uani 1 1 d .
H18 H 0.4401 0.7579 0.7608 0.097 Uiso 1 1 calc R
N7 N 0.208(4) 0.8407(4) 0.6886(9) 0.064(3) Uani 1 1 d .
H7 H 0.0180 0.8410 0.6829 0.077 Uiso 1 1 calc R
C14 C 0.003(5) 0.6450(7) 0.368(2) 0.105(9) Uani 1 1 d .
H14A H 0.2122 0.6398 0.3815 0.126 Uiso 1 1 calc R
H14B H -0.0144 0.6647 0.3185 0.126 Uiso 1 1 calc R
C29 C 0.332(4) 0.8522(4) 0.7764(11) 0.054(4) Uani 1 1 d .
H29A H 0.5022 0.8352 0.7914 0.065 Uiso 1 1 calc R
H29B H 0.1887 0.8466 0.8215 0.065 Uiso 1 1 calc R
N3 N -0.090(3) 0.7014(5) 0.5779(11) 0.078(5) Uani 1 1 d .
H3 H -0.2726 0.6959 0.5849 0.093 Uiso 1 1 calc R
C13 C -0.061(5) 0.5701(7) 0.3911(16) 0.092(7) Uani 1 1 d .
H13 H 0.0585 0.5730 0.4454 0.110 Uiso 1 1 calc R
C27 C 0.313(4) 0.8089(7) 0.4586(12) 0.090(6) Uani 1 1 d .
H27A H 0.4873 0.8249 0.4491 0.108 Uiso 1 1 calc R
H27B H 0.3747 0.7813 0.4692 0.108 Uiso 1 1 calc R
C19 C 0.291(8) 0.6546(8) 0.839(2) 0.127(12) Uani 1 1 d .
H19 H 0.2420 0.6301 0.8645 0.153 Uiso 1 1 calc R
N4 N 0.548(4) 0.7165(6) 0.8604(12) 0.079(6) Uani 1 1 d .
C16 C 0.064(5) 0.7294(5) 0.6348(14) 0.079(5) Uani 1 1 d .
H16A H -0.0721 0.7503 0.6517 0.095 Uiso 1 1 calc R
H16B H 0.2152 0.7419 0.6002 0.095 Uiso 1 1 calc R
O2 O 0.608(2) 0.8266(5) 0.6176(10) 0.092(5) Uani 1 1 d .
N6 N 0.168(3) 0.8235(5) 0.5354(9) 0.071(4) Uani 1 1 d .
H6 H -0.0187 0.8282 0.5311 0.085 Uiso 1 1 calc R
N5 N -0.263(4) 0.7803(4) 0.2629(12) 0.066(5) Uani 1 1 d .
C28 C 0.333(4) 0.8300(7) 0.6167(12) 0.078(6) Uani 1 1 d .
C25 C 0.087(3) 0.8116(7) 0.3709(10) 0.067(6) Uani 1 1 d .
C11 C -0.339(5) 0.5984(6) 0.2597(15) 0.078(6) Uani 1 1 d .
H11 H -0.3859 0.6195 0.2194 0.093 Uiso 1 1 calc R
C23 C -0.170(5) 0.8505(6) 0.2481(13) 0.077(5) Uani 1 1 d .
H23 H -0.2121 0.8737 0.2141 0.093 Uiso 1 1 calc R
C22 C -0.300(4) 0.8182(6) 0.2206(11) 0.064(5) Uani 1 1 d .
H22 H -0.4302 0.8199 0.1683 0.077 Uiso 1 1 calc R
N1 N -0.166(6) 0.5325(6) 0.3616(15) 0.100(7) Uani 1 1 d .
C26 C 0.038(5) 0.8537(10) 0.327(2) 0.118(10) Uani 1 1 d .
H26 H 0.1276 0.8773 0.3491 0.142 Uiso 1 1 calc R
C20 C 0.503(6) 0.6790(9) 0.8802(18) 0.114(10) Uani 1 1 d .
H20 H 0.6271 0.6677 0.9269 0.136 Uiso 1 1 calc R
C15 C 0.055(3) 0.6837(6) 0.5134(14) 0.069(5) Uani 1 1 d .
O1 O 0.332(3) 0.6863(5) 0.5099(13) 0.109(5) Uani 1 1 d .
C21 C 0.162(6) 0.6673(10) 0.762(2) 0.143(14) Uani 1 1 d .
H21 H 0.0342 0.6503 0.7282 0.171 Uiso 1 1 calc R
C30 C 0.431(5) 0.8954(5) 0.7894(11) 0.058(5) Uani 1 1 d .
C33 C 0.577(7) 0.9750(8) 0.815(3) 0.136(11) Uani 1 1 d .
H33 H 0.6311 1.0019 0.8204 0.164 Uiso 1 1 calc R
C32 C 0.719(6) 0.9428(8) 0.890(2) 0.118(10) Uani 1 1 d .
H32 H 0.8387 0.9497 0.9424 0.142 Uiso 1 1 calc R
N8 N 0.393(6) 0.9638(5) 0.7503(12) 0.099(7) Uani 1 1 d .
C31 C 0.637(4) 0.9032(7) 0.8657(12) 0.069(5) Uani 1 1 d .
H31 H 0.7188 0.8819 0.9000 0.083 Uiso 1 1 calc R
C34 C 0.317(5) 0.9285(7) 0.7385(14) 0.083(7) Uani 1 1 d .
H34 H 0.1710 0.9234 0.6917 0.100 Uiso 1 1 calc R
O4 O 0.454(4) 0.5670(5) 0.6374(11) 0.091(4) Uiso 1 1 d .
C36 C 0.738(3) 0.5640(4) 0.6441(11) 0.044(4) Uiso 1 1 d .
O3 O 0.784(2) 0.9348(3) 0.4868(6) 0.046(2) Uiso 1 1 d .
C38 C 0.493(2) 0.9377(3) 0.4835(7) 0.022(2) Uiso 1 1 d .

loop_
_atom_site_aniso_label
_atom_site_aniso_U_11
_atom_site_aniso_U_22
_atom_site_aniso_U_33
_atom_site_aniso_U_23
_atom_site_aniso_U_13
_atom_site_aniso_U_12
I1 0.0662(8) 0.0619(7) 0.0641(8) 0.0061(6) 0.0034(6) 0.0029(6)
I3 0.0651(7) 0.0704(8) 0.0569(7) 0.0033(6) 0.0003(5) 0.0004(6)
I2 0.1141(12) 0.0708(9) 0.1027(12) 0.0263(8) 0.0123(9) 0.0163(8)
I4 0.1190(12) 0.0592(8) 0.0909(10) 0.0132(7) 0.0048(8) 0.0050(7)
C24 0.091(14) 0.048(9) 0.046(9) 0.000(7) -0.011(9) 0.015(9)
C17 0.093(14) 0.055(9) 0.046(9) -0.012(7) -0.002(9) 0.013(9)
C12 0.043(10) 0.058(11) 0.075(13) 0.010(9) 0.013(9) 0.001(8)
C7 0.107(16) 0.057(11) 0.049(10) 0.012(9) 0.002(10) 0.007(11)
C3 0.048(12) 0.077(14) 0.15(2) 0.030(15) -0.020(13) 0.003(10)
C4 0.087(15) 0.076(14) 0.086(14) 0.001(12) 0.026(12) 0.001(12)
C6 0.075(15) 0.13(2) 0.056(13) -0.031(15) 0.003(12) -0.034(16)
C8 0.090(15) 0.054(11) 0.094(15) 0.010(10) -0.016(12) 0.008(10)
C5 0.053(11) 0.122(19) 0.053(11) 0.012(12) 0.024(8) 0.002(12)
C2 0.082(13) 0.058(10) 0.055(11) 0.018(9) -0.004(10) -0.003(10)
C1 0.089(13) 0.042(8) 0.045(9) 0.011(7) -0.002(8) 0.010(8)
C10 0.103(16) 0.104(17) 0.043(10) -0.029(10) 0.000(10) -0.012(13)
N2 0.038(7) 0.093(12) 0.159(18) -0.002(12) 0.007(9) -0.011(9)
C9 0.132(19) 0.053(11) 0.058(12) -0.007(9) 0.014(13) -0.004(11)
C18 0.090(15) 0.083(13) 0.069(13) -0.023(11) 0.012(11) 0.011(12)
N7 0.081(9) 0.067(9) 0.044(7) -0.010(6) 0.001(6) -0.004(8)
C14 0.069(14) 0.087(15) 0.17(3) 0.008(15) 0.059(16) -0.001(11)
C29 0.070(11) 0.046(8) 0.045(8) 0.008(6) 0.003(7) -0.003(8)
N3 0.031(7) 0.105(11) 0.096(11) -0.055(9) -0.006(7) -0.002(7)
C13 0.091(16) 0.13(2) 0.061(13) 0.018(13) 0.019(11) 0.010(14)
C27 0.090(14) 0.139(18) 0.043(8) -0.007(10) 0.019(9) 0.033(13)
C19 0.17(3) 0.10(2) 0.11(2) 0.031(17) -0.013(19) -0.07(2)
N4 0.054(10) 0.130(16) 0.053(10) -0.034(10) -0.003(8) -0.008(9)
C16 0.104(14) 0.056(10) 0.077(12) -0.014(9) -0.001(10) 0.016(9)
O2 0.035(6) 0.160(14) 0.080(8) -0.037(9) -0.003(5) 0.014(7)
N6 0.046(7) 0.111(12) 0.058(8) -0.011(8) 0.015(6) 0.004(7)
N5 0.076(11) 0.047(8) 0.073(11) -0.011(7) 0.000(9) 0.009(7)
C28 0.056(11) 0.116(15) 0.056(10) -0.029(10) -0.030(8) 0.026(10)
C25 0.040(8) 0.128(18) 0.032(7) -0.008(10) -0.010(6) 0.016(10)
C11 0.097(16) 0.068(12) 0.065(13) -0.005(10) -0.017(12) 0.012(11)
C23 0.093(14) 0.072(12) 0.065(11) 0.014(9) -0.010(10) -0.016(11)
C22 0.073(11) 0.081(12) 0.039(8) -0.001(8) 0.011(7) -0.001(10)
N1 0.140(19) 0.077(13) 0.081(13) 0.025(10) -0.007(13) -0.012(12)
C26 0.053(12) 0.15(3) 0.15(2) 0.04(2) -0.008(13) 0.014(14)
C20 0.12(2) 0.12(2) 0.099(18) 0.070(18) 0.001(16) 0.022(19)
C15 0.030(9) 0.092(13) 0.083(12) -0.017(10) -0.013(8) 0.007(8)
O1 0.054(8) 0.121(12) 0.151(14) -0.049(11) 0.010(8) 0.004(8)
C21 0.103(19) 0.16(3) 0.17(3) -0.12(2) 0.068(19) -0.074(19)
C30 0.087(14) 0.054(11) 0.033(9) -0.007(8) -0.004(8) 0.005(9)
C33 0.14(3) 0.064(15) 0.20(3) 0.000(17) -0.01(2) -0.041(16)
C32 0.088(18) 0.090(17) 0.18(3) -0.051(17) 0.013(17) -0.008(15)
N8 0.18(2) 0.056(10) 0.056(10) -0.008(8) 0.008(13) -0.020(12)
C31 0.065(12) 0.100(15) 0.043(9) 0.028(10) 0.009(8) 0.011(11)
C34 0.090(16) 0.096(16) 0.059(12) 0.015(11) -0.032(11) -0.005(13)

loop_
_atom_type_symbol
_atom_type_description
_atom_type_scat_dispersion_real
_atom_type_scat_dispersion_imag
_atom_type_scat_source
C C 0.0033 0.0016 'International Tables Vol C Tables 4.2.6.8 and 6.1.1.4'
H H 0.0000 0.0000 'International Tables Vol C Tables 4.2.6.8 and 6.1.1.4'
N N 0.0061 0.0033 'International Tables Vol C Tables 4.2.6.8 and 6.1.1.4'
O O 0.0106 0.0060 'International Tables Vol C Tables 4.2.6.8 and 6.1.1.4'
I I -0.4742 1.8119 'International Tables Vol C Tables 4.2.6.8 and 6.1.1.4'

loop_
_geom_angle_atom_site_label_1
_geom_angle_atom_site_label_2
_geom_angle_atom_site_label_3
_geom_angle
N5 C24 C25 120.3(15)
C18 C17 C21 115(2)
C18 C17 C16 118.9(18)
C21 C17 C16 126.6(19)
C11 C12 C13 116.7(19)
C11 C12 C14 131(2)
C13 C12 C14 112.6(19)
C8 C7 C6 173(2)
C4 C3 C2 174(3)
C3 C4 I2 176(2)
C5 C6 C7 176(2)
C7 C8 I4 170(2)
C6 C5 I3 174.8(19)
C1 C2 C3 175(2)
C2 C1 I1 169.5(17)
C11 C10 C9 116.6(19)
C15 N2 C14 122.3(18)
N1 C9 C10 123(2)
C17 C18 N4 122(2)
C28 N7 C29 130.0(17)
N2 C14 C12 114.4(17)
N7 C29 C30 117.9(13)
C15 N3 C16 117.5(15)
N1 C13 C12 117(2)
C25 C27 N6 107.4(15)
C21 C19 C20 116(2)
C18 N4 C20 117.2(19)
N3 C16 C17 112.7(15)
C28 N6 C27 118.3(15)
C24 N5 C22 117.3(15)
O2 C28 N7 121.0(15)
O2 C28 N6 118.8(16)
N7 C28 N6 120.2(16)
C24 C25 C27 121(2)
C24 C25 C26 122.6(16)
C27 C25 C26 117(2)
C12 C11 C10 123(2)
C26 C23 C22 125(2)
N5 C22 C23 125.5(16)
C9 N1 C13 121(2)
C23 C26 C25 109(2)
N4 C20 C19 126(2)
O1 C15 N3 122.9(17)
O1 C15 N2 121.4(18)
N3 C15 N2 115.7(15)
C19 C21 C17 122(2)
C34 C30 C31 117.6(17)
C34 C30 C29 125.9(17)
C31 C30 C29 116.2(16)
N8 C33 C32 121(2)
C31 C32 C33 112(2)
C34 N8 C33 123(2)
C32 C31 C30 121(2)
N8 C34 C30 126(2)

loop_
_geom_bond_atom_site_label_1
_geom_bond_atom_site_label_2
_geom_bond_distance
I1 C1 2.033(16)
I3 C5 2.03(3)
I2 C4 2.07(3)
I4 C8 2.04(2)
C24 N5 1.36(2)
C24 C25 1.40(3)
C17 C18 1.32(3)
C17 C21 1.54(4)
C17 C16 1.58(3)
C12 C11 1.33(3)
C12 C13 1.49(3)
C12 C14 1.57(3)
C7 C8 1.14(3)
C7 C6 1.36(3)
C3 C4 1.13(3)
C3 C2 1.38(3)
C6 C5 1.23(3)
C2 C1 1.19(2)
C10 C11 1.33(3)
C10 C9 1.46(3)
N2 C15 1.39(2)
N2 C14 1.43(3)
C9 N1 1.21(3)
C18 N4 1.41(3)
N7 C28 1.27(2)
N7 C29 1.41(2)
C29 C30 1.52(2)
N3 C15 1.32(2)
N3 C16 1.40(2)
C13 N1 1.40(3)
C27 C25 1.58(2)
C27 N6 1.42(2)
C19 C21 1.29(4)
C19 C20 1.37(4)
N4 C20 1.30(3)
O2 C28 1.25(2)
N6 C28 1.37(2)
N5 C22 1.41(2)
C25 C26 1.55(3)
C23 C26 1.44(3)
C23 C22 1.28(2)
C15 O1 1.263(19)
C30 C34 1.41(3)
C30 C31 1.42(3)
C33 N8 1.27(3)
C33 C32 1.62(4)
C32 C31 1.41(3)
N8 C34 1.24(3)
O4 C36 1.29(2)
O3 C38 1.318(14)

loop_
_cod_related_entry_id
_cod_related_entry_code
_cod_related_entry_database
1 30651730 ChemSpider
